data_2220707
loop_
_publ_author_name
'Shuai, Jun'
'Liu, Ying'
'Liu, Mo'
'Liu, Dengke'

_publ_section_title
;
 4,4'-(Cyclohexane-1,1-diyl)diphenol methanol solvate
;
_journal_coeditor_code BQ2114
_journal_issue 2
_journal_name_full 'Acta Crystallographica Section E'
_journal_page_first o269
_journal_paper_doi 10.1107/S1600536809000427
_journal_volume 65
_journal_year 2009
_chemical_formula_iupac 'C18 H20 O2, C H4 O'
_chemical_formula_moiety 'C18 H20 O2, C H4 O'
_chemical_formula_sum 'C19 H24 O3'
_chemical_formula_weight 300.38
_chemical_name_systematic
;
4,4'-(cyclohexane-1,1-diyl)diphenol methanol solvate
;
_space_group_IT_number 2
_symmetry_cell_setting triclinic
_symmetry_space_group_name_Hall '-P 1'
_symmetry_space_group_name_H-M 'P -1'
_atom_sites_solution_hydrogens geom
_atom_sites_solution_primary direct
_atom_sites_solution_secondary difmap
_audit_creation_method SHELXL-97
_cell_angle_alpha 90.02(3)
_cell_angle_beta 100.82(3)
_cell_angle_gamma 90.03(3)
_cell_formula_units_Z 2
_cell_length_a 6.2245(12)
_cell_length_b 10.889(2)
_cell_length_c 12.712(3)
_cell_measurement_reflns_used 2488
_cell_measurement_temperature 113(2)
_cell_measurement_theta_max 27.487
_cell_measurement_theta_min 2.453
_cell_volume 846.3(3)
_computing_cell_refinement 'CrystalClear (Rigaku/MSC, 2005)'
_computing_data_collection 'CrystalClear (Rigaku/MSC, 2005)'
_computing_data_reduction 'CrystalClear (Rigaku/MSC, 2005)'
_computing_molecular_graphics 'SHELXTL (Sheldrick, 2008)'
_computing_publication_material 'SHELXTL (Sheldrick, 2008)'
_computing_structure_refinement 'SHELXL97 (Sheldrick, 2008)'
_computing_structure_solution 'SHELXS97 (Sheldrick, 2008)'
_diffrn_ambient_temperature 113(2)
_diffrn_measured_fraction_theta_full 0.990
_diffrn_measured_fraction_theta_max 0.990
_diffrn_measurement_device_type 'Rigaku Saturn'
_diffrn_measurement_method \w
_diffrn_radiation_monochromator confocal
_diffrn_radiation_source 'rotating anode'
_diffrn_radiation_type MoK\a
_diffrn_radiation_wavelength 0.71073
_diffrn_reflns_av_R_equivalents 0.0419
_diffrn_reflns_av_sigmaI/netI 0.0472
_diffrn_reflns_limit_h_max 7
_diffrn_reflns_limit_h_min -7
_diffrn_reflns_limit_k_max 12
_diffrn_reflns_limit_k_min -12
_diffrn_reflns_limit_l_max 14
_diffrn_reflns_limit_l_min -15
_diffrn_reflns_number 8706
_diffrn_reflns_theta_full 25.00
_diffrn_reflns_theta_max 25.00
_diffrn_reflns_theta_min 2.48
_diffrn_standards_decay_% 0
_diffrn_standards_interval_count 0
_diffrn_standards_interval_time 0
_diffrn_standards_number 0
_exptl_absorpt_coefficient_mu 0.078
_exptl_absorpt_correction_T_max 0.9938
_exptl_absorpt_correction_T_min 0.9876
_exptl_absorpt_correction_type multi-scan
_exptl_absorpt_process_details '(CrystalClear; Rigaku/MSC, 2005)'
_exptl_crystal_colour colorless
_exptl_crystal_density_diffrn 1.179
_exptl_crystal_density_method 'not measured'
_exptl_crystal_description block
_exptl_crystal_F_000 324
_exptl_crystal_size_max 0.16
_exptl_crystal_size_mid 0.12
_exptl_crystal_size_min 0.08
_refine_diff_density_max 0.329
_refine_diff_density_min -0.473
_refine_ls_extinction_method none
_refine_ls_goodness_of_fit_ref 1.075
_refine_ls_hydrogen_treatment constr
_refine_ls_matrix_type full
_refine_ls_number_parameters 203
_refine_ls_number_reflns 2946
_refine_ls_number_restraints 0
_refine_ls_restrained_S_all 1.075
_refine_ls_R_factor_all 0.0721
_refine_ls_R_factor_gt 0.0575
_refine_ls_shift/su_max 0.002
_refine_ls_shift/su_mean 0.000
_refine_ls_structure_factor_coef Fsqd
_refine_ls_weighting_details 'calc w=1/[\s^2^(Fo^2^)+(0.1196P)^2^] where P=(Fo^2^+2Fc^2^)/3'
_refine_ls_weighting_scheme calc
_refine_ls_wR_factor_gt 0.1664
_refine_ls_wR_factor_ref 0.1816
_reflns_number_gt 2042
_reflns_number_total 2946
_reflns_threshold_expression I>2\s(I)
_cod_data_source_file bq2114.cif
_cod_data_source_block I
_cod_database_code 2220707
_cod_database_fobs_code 2220707

loop_
_symmetry_equiv_pos_as_xyz
'x, y, z'
'-x, -y, -z'

loop_
_atom_site_type_symbol
_atom_site_label
_atom_site_fract_x
_atom_site_fract_y
_atom_site_fract_z
_atom_site_U_iso_or_equiv
_atom_site_adp_type
_atom_site_calc_flag
_atom_site_refinement_flags
_atom_site_occupancy
_atom_site_disorder_assembly
_atom_site_disorder_group
O O1 0.6975(2) 0.24041(13) 0.37035(12) 0.0310(4) Uani d . 1 . .
H H1 0.6022 0.1903 0.3764 0.046 Uiso calc R 1 . .
O O2 0.4365(3) 1.08574(14) 0.39912(12) 0.0299(4) Uani d . 1 . .
H H2 0.3199 1.1092 0.4133 0.045 Uiso calc R 1 . .
O O3 0.1059(3) 0.19930(17) 0.49467(14) 0.0468(6) Uani d . 1 . .
H H3 -0.0039 0.2132 0.4495 0.070 Uiso calc R 1 . .
C C1 0.4012(3) 0.69382(19) 0.01335(15) 0.0191(5) Uani d . 1 . .
H H1A 0.3732 0.6162 -0.0242 0.023 Uiso calc R 1 . .
H H1B 0.5580 0.7033 0.0361 0.023 Uiso calc R 1 . .
C C2 0.3017(3) 0.80790(19) -0.06599(15) 0.0210(5) Uani d . 1 . .
H H2A 0.3550 0.8835 -0.0299 0.025 Uiso calc R 1 . .
H H2B 0.3662 0.8022 -0.1296 0.025 Uiso calc R 1 . .
C C3 0.0496(3) 0.8225(2) -0.10442(16) 0.0239(5) Uani d . 1 . .
H H3A 0.0202 0.8974 -0.1459 0.029 Uiso calc R 1 . .
H H3B -0.0058 0.7540 -0.1504 0.029 Uiso calc R 1 . .
C C4 -0.0694(3) 0.82727(19) -0.00891(16) 0.0219(5) Uani d . 1 . .
H H4A -0.2261 0.8184 -0.0325 0.026 Uiso calc R 1 . .
H H4B -0.0401 0.9041 0.0298 0.026 Uiso calc R 1 . .
C C5 0.0328(3) 0.70978(18) 0.06654(15) 0.0199(5) Uani d . 1 . .
H H5A -0.0402 0.7085 0.1276 0.024 Uiso calc R 1 . .
H H5B -0.0124 0.6360 0.0255 0.024 Uiso calc R 1 . .
C C6 0.2867(3) 0.69626(18) 0.11244(15) 0.0164(5) Uani d . 1 . .
C C7 0.3890(3) 0.57198(18) 0.18020(15) 0.0168(5) Uani d . 1 . .
C C8 0.2680(3) 0.48381(18) 0.19927(16) 0.0212(5) Uani d . 1 . .
H H8 0.1178 0.4869 0.1743 0.025 Uiso calc R 1 . .
C C9 0.3686(3) 0.37378(19) 0.26271(15) 0.0228(5) Uani d . 1 . .
H H9 0.2704 0.3129 0.2738 0.027 Uiso calc R 1 . .
C C10 0.5952(3) 0.34952(19) 0.30856(15) 0.0205(5) Uani d . 1 . .
C C11 0.7200(3) 0.43517(19) 0.29044(16) 0.0206(5) Uani d . 1 . .
H H11 0.8703 0.4310 0.3149 0.025 Uiso calc R 1 . .
C C12 0.6166(3) 0.54470(18) 0.22754(15) 0.0202(5) Uani d . 1 . .
H H12 0.7154 0.6056 0.2171 0.024 Uiso calc R 1 . .
C C13 0.3242(3) 0.80415(17) 0.18613(15) 0.0161(5) Uani d . 1 . .
C C14 0.2027(3) 0.83272(18) 0.26803(15) 0.0201(5) Uani d . 1 . .
H H14 0.0856 0.7812 0.2726 0.024 Uiso calc R 1 . .
C C15 0.2381(3) 0.92511(18) 0.33890(15) 0.0212(5) Uani d . 1 . .
H H15 0.1514 0.9387 0.3899 0.025 Uiso calc R 1 . .
C C16 0.4000(3) 0.99216(18) 0.33016(15) 0.0186(5) Uani d . 1 . .
C C17 0.5266(3) 0.96472(18) 0.25107(15) 0.0188(5) Uani d . 1 . .
H H17 0.6460 1.0151 0.2481 0.023 Uiso calc R 1 . .
C C18 0.4885(3) 0.87244(18) 0.18052(15) 0.0171(5) Uani d . 1 . .
H H18 0.5767 0.8588 0.1302 0.021 Uiso calc R 1 . .
C C19 0.1690(4) 0.3024(2) 0.54959(18) 0.0327(6) Uani d . 1 . .
H H19A 0.0452 0.3391 0.5725 0.049 Uiso calc R 1 . .
H H19B 0.2282 0.3589 0.5045 0.049 Uiso calc R 1 . .
H H19C 0.2786 0.2830 0.6111 0.049 Uiso calc R 1 . .

loop_
_atom_site_aniso_label
_atom_site_aniso_U_11
_atom_site_aniso_U_22
_atom_site_aniso_U_33
_atom_site_aniso_U_12
_atom_site_aniso_U_13
_atom_site_aniso_U_23
O1 0.0309(9) 0.0222(9) 0.0363(9) -0.0127(7) -0.0028(7) 0.0079(7)
O2 0.0336(9) 0.0277(9) 0.0282(9) -0.0155(7) 0.0057(7) -0.0146(7)
O3 0.0422(11) 0.0542(12) 0.0436(11) -0.0301(9) 0.0073(8) -0.0248(9)
C1 0.0167(10) 0.0204(11) 0.0205(11) -0.0082(8) 0.0039(8) -0.0053(8)
C2 0.0215(11) 0.0245(12) 0.0170(10) -0.0090(9) 0.0039(9) -0.0021(8)
C3 0.0229(11) 0.0257(12) 0.0214(11) -0.0088(9) -0.0004(9) 0.0027(9)
C4 0.0142(10) 0.0233(12) 0.0266(12) -0.0064(9) 0.0000(9) 0.0022(9)
C5 0.0179(11) 0.0201(11) 0.0213(11) -0.0076(8) 0.0023(9) -0.0008(8)
C6 0.0139(10) 0.0164(11) 0.0185(11) -0.0077(8) 0.0019(8) -0.0020(8)
C7 0.0183(10) 0.0164(11) 0.0157(10) -0.0083(8) 0.0035(8) -0.0048(8)
C8 0.0180(11) 0.0214(12) 0.0228(11) -0.0100(9) 0.0005(9) -0.0016(9)
C9 0.0196(11) 0.0212(12) 0.0263(12) -0.0115(9) 0.0010(9) -0.0004(9)
C10 0.0247(11) 0.0173(11) 0.0177(10) -0.0077(9) -0.0004(9) -0.0009(8)
C11 0.0154(10) 0.0219(11) 0.0232(11) -0.0081(9) 0.0005(9) -0.0014(9)
C12 0.0190(11) 0.0191(11) 0.0219(11) -0.0119(9) 0.0020(9) -0.0042(8)
C13 0.0159(10) 0.0165(11) 0.0149(10) -0.0056(8) 0.0000(8) 0.0012(8)
C14 0.0177(10) 0.0200(11) 0.0229(11) -0.0109(9) 0.0049(8) 0.0000(8)
C15 0.0236(11) 0.0226(12) 0.0193(11) -0.0103(9) 0.0091(9) -0.0022(9)
C16 0.0229(11) 0.0159(11) 0.0150(10) -0.0068(9) -0.0011(8) -0.0008(8)
C17 0.0178(10) 0.0182(11) 0.0197(11) -0.0104(9) 0.0017(9) 0.0023(8)
C18 0.0165(10) 0.0186(11) 0.0163(10) -0.0069(8) 0.0033(8) -0.0009(8)
C19 0.0352(13) 0.0298(14) 0.0313(13) -0.0126(11) 0.0018(11) -0.0088(10)

loop_
_atom_type_symbol
_atom_type_description
_atom_type_scat_dispersion_real
_atom_type_scat_dispersion_imag
_atom_type_scat_source
C C 0.0033 0.0016 'International Tables Vol C Tables 4.2.6.8 and 6.1.1.4'
H H 0.0000 0.0000 'International Tables Vol C Tables 4.2.6.8 and 6.1.1.4'
O O 0.0106 0.0060 'International Tables Vol C Tables 4.2.6.8 and 6.1.1.4'

loop_
_geom_angle_atom_site_label_1
_geom_angle_atom_site_label_2
_geom_angle_atom_site_label_3
_geom_angle_site_symmetry_1
_geom_angle_site_symmetry_3
_geom_angle
_geom_angle_publ_flag
C10 O1 H1 . . 109.5 ?
C16 O2 H2 . . 109.5 ?
C19 O3 H3 . . 109.5 ?
C6 C1 C2 . . 107.79(16) ?
C6 C1 H1A . . 110.1 ?
C2 C1 H1A . . 110.1 ?
C6 C1 H1B . . 110.1 ?
C2 C1 H1B . . 110.1 ?
H1A C1 H1B . . 108.5 ?
C3 C2 C1 . . 120.64(15) ?
C3 C2 H2A . . 107.2 ?
C1 C2 H2A . . 107.2 ?
C3 C2 H2B . . 107.2 ?
C1 C2 H2B . . 107.2 ?
H2A C2 H2B . . 106.8 ?
C4 C3 C2 . . 111.17(16) ?
C4 C3 H3A . . 109.4 ?
C2 C3 H3A . . 109.4 ?
C4 C3 H3B . . 109.4 ?
C2 C3 H3B . . 109.4 ?
H3A C3 H3B . . 108.0 ?
C3 C4 C5 . . 104.04(16) ?
C3 C4 H4A . . 110.9 ?
C5 C4 H4A . . 110.9 ?
C3 C4 H4B . . 110.9 ?
C5 C4 H4B . . 110.9 ?
H4A C4 H4B . . 109.0 ?
C6 C5 C4 . . 122.27(14) ?
C6 C5 H5A . . 106.8 ?
C4 C5 H5A . . 106.8 ?
C6 C5 H5B . . 106.8 ?
C4 C5 H5B . . 106.8 ?
H5A C5 H5B . . 106.6 ?
C13 C6 C1 . . 118.62(15) ?
C13 C6 C5 . . 100.64(16) ?
C1 C6 C5 . . 106.23(15) ?
C13 C6 C7 . . 108.39(14) ?
C1 C6 C7 . . 102.45(15) ?
C5 C6 C7 . . 121.61(14) ?
C8 C7 C12 . . 109.31(19) ?
C8 C7 C6 . . 121.98(18) ?
C12 C7 C6 . . 128.71(15) ?
C7 C8 C9 . . 119.95(19) ?
C7 C8 H8 . . 120.0 ?
C9 C8 H8 . . 120.0 ?
C10 C9 C8 . . 129.39(16) ?
C10 C9 H9 . . 115.3 ?
C8 C9 H9 . . 115.3 ?
C11 C10 C9 . . 112.22(19) ?
C11 C10 O1 . . 117.78(18) ?
C9 C10 O1 . . 129.99(16) ?
C10 C11 C12 . . 117.69(19) ?
C10 C11 H11 . . 121.2 ?
C12 C11 H11 . . 121.2 ?
C7 C12 C11 . . 131.45(16) ?
C7 C12 H12 . . 114.3 ?
C11 C12 H12 . . 114.3 ?
C18 C13 C14 . . 116.89(18) ?
C18 C13 C6 . . 117.07(18) ?
C14 C13 C6 . . 125.86(15) ?
C15 C14 C13 . . 127.54(17) ?
C15 C14 H14 . . 116.2 ?
C13 C14 H14 . . 116.2 ?
C16 C15 C14 . . 114.0(2) ?
C16 C15 H15 . . 123.0 ?
C14 C15 H15 . . 123.0 ?
C15 C16 O2 . . 114.96(19) ?
C15 C16 C17 . . 119.83(18) ?
O2 C16 C17 . . 125.21(16) ?
C18 C17 C16 . . 125.45(17) ?
C18 C17 H17 . . 117.3 ?
C16 C17 H17 . . 117.3 ?
C13 C18 C17 . . 116.28(19) ?
C13 C18 H18 . . 121.9 ?
C17 C18 H18 . . 121.9 ?
O3 C19 H19A . . 109.5 ?
O3 C19 H19B . . 109.5 ?
H19A C19 H19B . . 109.5 ?
O3 C19 H19C . . 109.5 ?
H19A C19 H19C . . 109.5 ?
H19B C19 H19C . . 109.5 ?

loop_
_geom_bond_atom_site_label_1
_geom_bond_atom_site_label_2
_geom_bond_site_symmetry_2
_geom_bond_distance
_geom_bond_publ_flag
O1 C10 . 1.499(2) ?
O1 H1 . 0.8200 ?
O2 C16 . 1.335(2) ?
O2 H2 . 0.8200 ?
O3 C19 . 1.341(3) ?
O3 H3 . 0.8200 ?
C1 C6 . 1.560(3) ?
C1 C2 . 1.647(3) ?
C1 H1A . 0.9700 ?
C1 H1B . 0.9700 ?
C2 C3 . 1.562(3) ?
C2 H2A . 0.9700 ?
C2 H2B . 0.9700 ?
C3 C4 . 1.537(3) ?
C3 H3A . 0.9700 ?
C3 H3B . 0.9700 ?
C4 C5 . 1.653(3) ?
C4 H4A . 0.9700 ?
C4 H4B . 0.9700 ?
C5 C6 . 1.586(3) ?
C5 H5A . 0.9700 ?
C5 H5B . 0.9700 ?
C6 C13 . 1.493(3) ?
C6 C7 . 1.666(3) ?
C7 C8 . 1.271(3) ?
C7 C12 . 1.462(3) ?
C8 C9 . 1.513(3) ?
C8 H8 . 0.9300 ?
C9 C10 . 1.446(3) ?
C9 H9 . 0.9300 ?
C10 C11 . 1.262(3) ?
C11 C12 . 1.511(3) ?
C11 H11 . 0.9300 ?
C12 H12 . 0.9300 ?
C13 C18 . 1.277(3) ?
C13 C14 . 1.431(3) ?
C14 C15 . 1.341(3) ?
C14 H14 . 0.9300 ?
C15 C16 . 1.266(3) ?
C15 H15 . 0.9300 ?
C16 C17 . 1.421(3) ?
C17 C18 . 1.338(3) ?
C17 H17 . 0.9300 ?
C18 H18 . 0.9300 ?
C19 H19A . 0.9600 ?
C19 H19B . 0.9600 ?
C19 H19C . 0.9600 ?

loop_
_geom_hbond_atom_site_label_D
_geom_hbond_atom_site_label_H
_geom_hbond_atom_site_label_A
_geom_hbond_site_symmetry_A
_geom_hbond_distance_DH
_geom_hbond_distance_HA
_geom_hbond_distance_DA
_geom_hbond_angle_DHA
O1 H1 O2 1_545 0.82 1.60 2.415(2) 173.4
O2 H2 O3 1_565 0.82 2.08 2.860(3) 158.7
O3 H3 O1 1_455 0.82 1.96 2.767(2) 166.3

loop_
_geom_torsion_atom_site_label_1
_geom_torsion_atom_site_label_2
_geom_torsion_atom_site_label_3
_geom_torsion_atom_site_label_4
_geom_torsion_site_symmetry_1
_geom_torsion_site_symmetry_2
_geom_torsion_site_symmetry_3
_geom_torsion_site_symmetry_4
_geom_torsion
_geom_torsion_publ_flag
C6 C1 C2 C3 . . . . -53.3(2) ?
C1 C2 C3 C4 . . . . 54.9(2) ?
C2 C3 C4 C5 . . . . -48.21(19) ?
C3 C4 C5 C6 . . . . 57.8(2) ?
C2 C1 C6 C13 . . . . -64.5(2) ?
C2 C1 C6 C5 . . . . 47.66(18) ?
C2 C1 C6 C7 . . . . 176.22(12) ?
C4 C5 C6 C13 . . . . 65.4(2) ?
C4 C5 C6 C1 . . . . -58.8(2) ?
C4 C5 C6 C7 . . . . -175.10(15) ?
C13 C6 C7 C8 . . . . 114.6(2) ?
C1 C6 C7 C8 . . . . -119.2(2) ?
C5 C6 C7 C8 . . . . -1.0(3) ?
C13 C6 C7 C12 . . . . -64.4(2) ?
C1 C6 C7 C12 . . . . 61.8(2) ?
C5 C6 C7 C12 . . . . 179.96(18) ?
C12 C7 C8 C9 . . . . 0.2(3) ?
C6 C7 C8 C9 . . . . -179.03(15) ?
C7 C8 C9 C10 . . . . -0.2(3) ?
C8 C9 C10 C11 . . . . -0.2(3) ?
C8 C9 C10 O1 . . . . -179.14(17) ?
C9 C10 C11 C12 . . . . 0.5(3) ?
O1 C10 C11 C12 . . . . 179.62(15) ?
C8 C7 C12 C11 . . . . 0.3(3) ?
C6 C7 C12 C11 . . . . 179.37(17) ?
C10 C11 C12 C7 . . . . -0.7(3) ?
C1 C6 C13 C18 . . . . -17.5(3) ?
C5 C6 C13 C18 . . . . -132.79(19) ?
C7 C6 C13 C18 . . . . 98.6(2) ?
C1 C6 C13 C14 . . . . 167.53(18) ?
C5 C6 C13 C14 . . . . 52.3(2) ?
C7 C6 C13 C14 . . . . -76.4(2) ?
C18 C13 C14 C15 . . . . 1.6(3) ?
C6 C13 C14 C15 . . . . 176.5(2) ?
C13 C14 C15 C16 . . . . -0.5(3) ?
C14 C15 C16 O2 . . . . 179.16(18) ?
C14 C15 C16 C17 . . . . -0.8(3) ?
C15 C16 C17 C18 . . . . 1.3(3) ?
O2 C16 C17 C18 . . . . -178.71(19) ?
C14 C13 C18 C17 . . . . -1.1(3) ?
C6 C13 C18 C17 . . . . -176.46(17) ?
C16 C17 C18 C13 . . . . -0.2(3) ?

loop_
_cod_related_entry_id
_cod_related_entry_database
_cod_related_entry_code
1 ChemSpider 30655703
